data_4500978
loop_
_publ_author_name
'Orola, Liana'
'Veidis, Mikelis V.'
'Mutikainen, Ilpo'
'Sarcevica, Inese'

_publ_section_title
;
 Neutral and Ionic Supramolecular Complexes of Phenanthridine and Some
 Common Dicarboxylic Acids: Hydrogen Bond and Melting Point Considerations
;
_journal_issue 9
_journal_name_full 'Crystal Growth &amp; Design'
_journal_page_first 4009
_journal_paper_doi 10.1021/cg200573m
_journal_volume 11
_journal_year 2011
_chemical_formula_moiety 'C13 H9 N, C8 H6 O4'
_chemical_formula_sum 'C21 H15 N O4'
_chemical_formula_weight 345.35
_chemical_name_systematic 'phenanthridine isophthalic acid 1:1'
_space_group_IT_number 7
_symmetry_cell_setting monoclinic
_symmetry_space_group_name_Hall 'P -2yc'
_symmetry_space_group_name_H-M 'P 1 c 1'
_atom_sites_solution_hydrogens geom
_atom_sites_solution_primary direct
_audit_creation_method CRYSTALS_ver_14.06
_cell_angle_alpha 90
_cell_angle_beta 91.79(3)
_cell_angle_gamma 90
_cell_formula_units_Z 2
_cell_length_a 11.915(2)
_cell_length_b 3.8719(8)
_cell_length_c 17.285(4)
_cell_measurement_reflns_used 0
_cell_measurement_temperature 173
_cell_measurement_theta_max 0
_cell_measurement_theta_min 0
_cell_volume 797.0(3)
_diffrn_ambient_temperature 173
_diffrn_measured_fraction_theta_full 0.998
_diffrn_measured_fraction_theta_max 0.998
_diffrn_measurement_device Area
_diffrn_measurement_device_type 'Nonius KappaCCD'
_diffrn_measurement_method \w/2\q
_diffrn_radiation_monochromator graphite
_diffrn_radiation_type 'Mo K\a'
_diffrn_radiation_wavelength 0.71073
_diffrn_reflns_av_R_equivalents 0.099
_diffrn_reflns_limit_h_max 15
_diffrn_reflns_limit_h_min -15
_diffrn_reflns_limit_k_max 5
_diffrn_reflns_limit_k_min -5
_diffrn_reflns_limit_l_max 22
_diffrn_reflns_limit_l_min -22
_diffrn_reflns_number 11136
_diffrn_reflns_theta_full 27.500
_diffrn_reflns_theta_max 27.500
_diffrn_reflns_theta_min 2.358
_exptl_absorpt_coefficient_mu 0.100
_exptl_absorpt_correction_type none
_exptl_crystal_colour colourless
_exptl_crystal_density_diffrn 1.439
_exptl_crystal_density_method 'not measured'
_exptl_crystal_description prism
_exptl_crystal_F_000 360
_exptl_crystal_size_max 0.300
_exptl_crystal_size_mid 0.300
_exptl_crystal_size_min 0.200
_refine_diff_density_max 0.25
_refine_diff_density_min -0.27
_refine_ls_extinction_method None
_refine_ls_goodness_of_fit_ref 1.0000
_refine_ls_hydrogen_treatment none
_refine_ls_matrix_type full
_refine_ls_number_parameters 235
_refine_ls_number_reflns 1733
_refine_ls_number_restraints 2
_refine_ls_R_factor_all 0.0625
_refine_ls_R_factor_gt 0.0437
_refine_ls_shift/su_max 0.0001370
_refine_ls_shift/su_mean 0.0000193
_refine_ls_structure_factor_coef Fsqd
_refine_ls_weighting_details
;
 Method= Modified Sheldrick 
 w=1/[\s^2^(F^2^) + ( 0.09P)^2^ + 0.01P] 
 ,where P=(max(Fo^2^,0) + 2Fc^2^)/3 
;
_refine_ls_weighting_scheme calc
_refine_ls_wR_factor_all 0.1170
_refine_ls_wR_factor_gt 0.1056
_refine_ls_wR_factor_ref 0.1120
_reflns_limit_h_max 15
_reflns_limit_h_min -15
_reflns_limit_k_max 5
_reflns_limit_k_min 0
_reflns_limit_l_max 22
_reflns_limit_l_min 0
_reflns_number_gt 1376
_reflns_number_total 1823
_reflns_threshold_expression I>2.0\s(I)
_oxford_diffrn_Wilson_B_factor 0.00
_oxford_diffrn_Wilson_scale 0.00
_oxford_refine_ls_r_factor_ref 0.0582
_oxford_refine_ls_scale 0.3270(7)
_oxford_reflns_number_all 1818
_oxford_reflns_threshold_expression_ref I>0.0\s(I)
_oxford_structure_analysis_title 4
_cod_data_source_file cg200573m_si_022.cif
_cod_data_source_block global
_cod_depositor_comments
;
The following automatic conversions were performed:

'_symmetry_cell_setting' value 'Monoclinic' changed to 'monoclinic'
according to /home/saulius/struct/CIF-dictionaries/cif_core.dic
dictionary named 'cif_core.dic' version 2.4.1 from 2010-06-29.

Automatic conversion script
Id: cif_fix_values 1715 2011-07-08 13:25:40Z adriana 
;
_cod_original_cell_volume 797.1(3)
_cod_original_sg_symbol_H-M 'P 1 c 1 '
_cod_original_formula_sum 'C21 H15 N1 O4'
_cod_database_code 4500978

loop_
_symmetry_equiv_pos_as_xyz
x,y,z
x,-y,z+1/2

loop_
_atom_site_label
_atom_site_type_symbol
_atom_site_fract_x
_atom_site_fract_y
_atom_site_fract_z
_atom_site_U_iso_or_equiv
_atom_site_occupancy
_atom_site_adp_type
_atom_site_refinement_flags_posn
O1 O 0.3517(2) 0.5494(7) 0.63277(14) 0.0351 1.0000 Uani .
C2 C 0.4415(3) 0.7422(9) 0.61887(19) 0.0286 1.0000 Uani .
O3 O 0.5103(2) 0.8279(7) 0.66789(15) 0.0410 1.0000 Uani .
C4 C 0.4489(3) 0.8376(8) 0.53487(19) 0.0256 1.0000 Uani .
C5 C 0.3673(3) 0.7371(8) 0.48066(18) 0.0220 1.0000 Uani .
C6 C 0.3815(3) 0.8132(8) 0.40199(17) 0.0226 1.0000 Uani .
C7 C 0.4758(3) 0.9919(8) 0.37913(19) 0.0265 1.0000 Uani .
C8 C 0.5562(3) 1.1021(9) 0.4341(2) 0.0310 1.0000 Uani .
C9 C 0.5426(3) 1.0226(8) 0.5122(2) 0.0284 1.0000 Uani .
C10 C 0.2967(3) 0.6922(8) 0.34219(18) 0.0250 1.0000 Uani .
O11 O 0.3164(2) 0.7167(7) 0.27295(14) 0.0358 1.0000 Uani .
O12 O 0.2049(2) 0.5639(7) 0.36902(14) 0.0347 1.0000 Uani .
C13 C 0.7224(3) 0.5750(9) 0.2628(2) 0.0337 1.0000 Uani .
C14 C 0.7653(3) 0.4122(9) 0.1994(2) 0.0301 1.0000 Uani .
C15 C 0.8808(3) 0.3358(8) 0.19587(17) 0.0240 1.0000 Uani .
C16 C 0.9511(3) 0.4320(8) 0.25959(17) 0.0218 1.0000 Uani .
C17 C 0.9070(3) 0.6026(8) 0.32389(17) 0.0270 1.0000 Uani .
C18 C 0.7936(3) 0.6714(9) 0.3254(2) 0.0318 1.0000 Uani .
N19 N 1.0662(2) 0.3594(7) 0.26103(15) 0.0252 1.0000 Uani .
C20 C 1.1095(3) 0.1994(8) 0.20293(17) 0.0246 1.0000 Uani .
C21 C 1.0468(3) 0.0936(8) 0.13511(18) 0.0245 1.0000 Uani .
C22 C 0.9304(3) 0.1645(8) 0.13081(18) 0.0236 1.0000 Uani .
C23 C 0.8703(3) 0.0652(8) 0.06270(19) 0.0278 1.0000 Uani .
C24 C 0.9250(3) -0.0962(9) 0.00323(19) 0.0324 1.0000 Uani .
C25 C 1.0406(3) -0.1611(8) 0.00797(19) 0.0314 1.0000 Uani .
C26 C 1.1012(3) -0.0696(8) 0.07338(19) 0.0301 1.0000 Uani .
H51 H 0.3029 0.6345 0.4934 0.0140 1.0000 Uiso R
H71 H 0.4797 1.0534 0.3242 0.0253 1.0000 Uiso R
H81 H 0.6180 1.2127 0.4205 0.0183 1.0000 Uiso R
H91 H 0.6003 1.0724 0.5469 0.0250 1.0000 Uiso R
H131 H 0.6384 0.6369 0.2692 0.0349 1.0000 Uiso R
H141 H 0.7173 0.3627 0.1653 0.0316 1.0000 Uiso R
H171 H 0.9695 0.6569 0.3670 0.0357 1.0000 Uiso R
H181 H 0.7608 0.7722 0.3713 0.0218 1.0000 Uiso R
H201 H 1.1846 0.1452 0.2061 0.0231 1.0000 Uiso R
H231 H 0.7887 0.1183 0.0586 0.0317 1.0000 Uiso R
H241 H 0.8776 -0.1783 -0.0512 0.0368 1.0000 Uiso R
H251 H 1.0746 -0.2631 -0.0349 0.0270 1.0000 Uiso R
H261 H 1.1804 -0.1021 0.0791 0.0325 1.0000 Uiso R
H11 H 0.3455 0.4869 0.6804 0.0471 1.0000 Uiso R
H121 H 0.1550 0.4901 0.3240 0.0701 1.0000 Uiso R

loop_
_atom_site_aniso_label
_atom_site_aniso_U_11
_atom_site_aniso_U_22
_atom_site_aniso_U_33
_atom_site_aniso_U_23
_atom_site_aniso_U_13
_atom_site_aniso_U_12
O1 0.0354(13) 0.0505(15) 0.0192(10) 0.0031(10) -0.0010(10) -0.0016(12)
C2 0.0246(15) 0.0334(19) 0.0277(15) -0.0044(14) -0.0029(12) 0.0090(14)
O3 0.0388(14) 0.0541(16) 0.0295(12) -0.0026(12) -0.0096(11) 0.0016(13)
C4 0.0250(15) 0.0269(16) 0.0248(14) -0.0009(12) 0.0014(12) 0.0062(12)
C5 0.0213(14) 0.0220(14) 0.0229(13) -0.0025(11) 0.0029(11) 0.0034(11)
C6 0.0273(15) 0.0187(14) 0.0217(14) 0.0026(11) 0.0004(11) 0.0050(12)
C7 0.0310(16) 0.0197(15) 0.0291(17) 0.0016(13) 0.0033(13) 0.0060(13)
C8 0.0286(17) 0.0270(16) 0.0379(18) -0.0004(14) 0.0065(14) 0.0008(14)
C9 0.0225(15) 0.0271(16) 0.0353(17) -0.0052(14) -0.0035(13) 0.0039(13)
C10 0.0302(17) 0.0227(15) 0.0219(15) -0.0004(12) -0.0013(12) 0.0043(13)
O11 0.0416(14) 0.0459(15) 0.0199(11) -0.0004(10) 0.0009(9) -0.0020(12)
O12 0.0333(13) 0.0492(14) 0.0212(10) 0.0003(10) -0.0030(9) -0.0097(11)
C13 0.0300(18) 0.0295(17) 0.0420(19) -0.0012(15) 0.0089(15) 0.0005(14)
C14 0.0290(16) 0.0291(17) 0.0319(16) 0.0032(14) -0.0061(14) -0.0019(14)
C15 0.0282(16) 0.0181(14) 0.0259(15) 0.0030(12) 0.0014(13) -0.0024(12)
C16 0.0292(16) 0.0155(14) 0.0207(14) 0.0040(11) -0.0011(12) -0.0033(12)
C17 0.0380(19) 0.0236(16) 0.0193(15) 0.0003(12) 0.0009(13) -0.0026(14)
C18 0.0416(19) 0.0243(16) 0.0303(17) -0.0049(14) 0.0111(15) -0.0003(16)
N19 0.0284(14) 0.0241(13) 0.0228(13) 0.0033(10) -0.0036(10) -0.0047(11)
C20 0.0237(14) 0.0225(14) 0.0272(16) 0.0059(12) -0.0040(12) -0.0022(12)
C21 0.0305(16) 0.0179(14) 0.0249(14) 0.0056(12) 0.0008(13) -0.0027(13)
C22 0.0295(16) 0.0173(14) 0.0238(14) 0.0006(12) -0.0002(12) -0.0038(12)
C23 0.0326(17) 0.0247(15) 0.0259(15) 0.0019(13) -0.0029(13) -0.0026(14)
C24 0.049(2) 0.0252(17) 0.0226(15) 0.0005(13) -0.0030(14) -0.0049(16)
C25 0.046(2) 0.0242(16) 0.0247(15) -0.0012(14) 0.0065(14) -0.0007(15)
C26 0.0378(19) 0.0232(16) 0.0296(17) 0.0010(13) 0.0041(15) -0.0021(15)

loop_
_atom_type_symbol
_atom_type_scat_dispersion_real
_atom_type_scat_dispersion_imag
_atom_type_scat_Cromer_Mann_a1
_atom_type_scat_Cromer_Mann_b1
_atom_type_scat_Cromer_Mann_a2
_atom_type_scat_Cromer_Mann_b2
_atom_type_scat_Cromer_Mann_a3
_atom_type_scat_Cromer_Mann_b3
_atom_type_scat_Cromer_Mann_a4
_atom_type_scat_Cromer_Mann_b4
_atom_type_scat_Cromer_Mann_c
_atom_type_scat_source
C 0.0033 0.0016 2.3100 20.8439 1.0200 10.2075 1.5886 0.5687 0.8650 51.6512 0.2156 'International Tables Vol C 4.2.6.8 and 6.1.1.4'
H 0.0000 0.0000 0.4930 10.5109 0.3229 26.1257 0.1402 3.1424 0.0408 57.7998 0.0030 'International Tables Vol C 4.2.6.8 and 6.1.1.4'
N 0.0061 0.0033 12.2126 0.0057 3.1322 9.8933 2.0125 28.9975 1.1663 0.5826 -11.5290 'International Tables Vol C 4.2.6.8 and 6.1.1.4'
O 0.0106 0.0060 3.0485 13.2771 2.2868 5.7011 1.5463 0.3239 0.8670 32.9089 0.2508 'International Tables Vol C 4.2.6.8 and 6.1.1.4'

loop_
_geom_angle_atom_site_label_1
_geom_angle_atom_site_label_2
_geom_angle_atom_site_label_3
_geom_angle
_geom_angle_publ_flag
C2 O1 H11 114.9 no
O1 C2 O3 124.0(3) yes
O1 C2 C4 112.5(3) yes
O3 C2 C4 123.5(3) yes
C2 C4 C5 121.5(3) yes
C2 C4 C9 118.0(3) yes
C5 C4 C9 120.4(3) yes
C4 C5 C6 119.5(3) yes
C4 C5 H51 123.1 no
C6 C5 H51 117.4 no
C5 C6 C7 120.2(3) yes
C5 C6 C10 120.2(3) yes
C7 C6 C10 119.6(3) yes
C6 C7 C8 120.2(3) yes
C6 C7 H71 117.4 no
C8 C7 H71 122.2 no
C7 C8 C9 119.5(3) yes
C7 C8 H81 121.5 no
C9 C8 H81 118.9 no
C8 C9 C4 120.2(3) yes
C8 C9 H91 118.5 no
C4 C9 H91 120.9 no
C6 C10 O11 120.2(3) yes
C6 C10 O12 115.5(3) yes
O11 C10 O12 124.4(3) yes
C10 O12 H121 108.4 no
C14 C13 C18 120.4(3) yes
C14 C13 H131 125.0 no
C18 C13 H131 114.7 no
C13 C14 C15 121.2(3) yes
C13 C14 H141 114.0 no
C15 C14 H141 124.8 no
C14 C15 C16 117.8(3) yes
C14 C15 C22 123.5(3) yes
C16 C15 C22 118.7(3) yes
C15 C16 C17 120.8(3) yes
C15 C16 N19 121.2(3) yes
C17 C16 N19 118.0(3) yes
C16 C17 C18 119.7(3) yes
C16 C17 H171 112.1 no
C18 C17 H171 128.1 no
C13 C18 C17 120.2(3) yes
C13 C18 H181 119.1 no
C17 C18 H181 120.6 no
C16 N19 C20 119.7(3) yes
N19 C20 C21 124.0(3) yes
N19 C20 H201 118.2 no
C21 C20 H201 117.8 no
C20 C21 C22 118.3(3) yes
C20 C21 C26 120.4(3) yes
C22 C21 C26 121.3(3) yes
C15 C22 C21 118.1(3) yes
C15 C22 C23 124.4(3) yes
C21 C22 C23 117.5(3) yes
C22 C23 C24 120.3(3) yes
C22 C23 H231 118.2 no
C24 C23 H231 121.5 no
C23 C24 C25 121.5(3) yes
C23 C24 H241 120.8 no
C25 C24 H241 117.6 no
C24 C25 C26 119.6(3) yes
C24 C25 H251 118.4 no
C26 C25 H251 121.9 no
C21 C26 C25 119.8(3) yes
C21 C26 H261 117.1 no
C25 C26 H261 123.1 no

loop_
_geom_bond_atom_site_label_1
_geom_bond_atom_site_label_2
_geom_bond_distance
_geom_bond_publ_flag
O1 C2 1.333(4) yes
O1 H11 0.864 no
C2 O3 1.207(4) yes
C2 C4 1.503(4) yes
C4 C5 1.386(4) yes
C4 C9 1.392(5) yes
C5 C6 1.407(4) yes
C5 H51 0.898 no
C6 C7 1.388(5) yes
C6 C10 1.497(4) yes
C7 C8 1.396(5) yes
C7 H71 0.982 no
C8 C9 1.398(5) yes
C8 H81 0.890 no
C9 H91 0.920 no
C10 O11 1.230(4) yes
C10 O12 1.301(4) yes
O12 H121 1.005 no
C13 C14 1.376(5) yes
C13 C18 1.404(5) yes
C13 H131 1.039 no
C14 C15 1.412(5) yes
C14 H141 0.830 no
C15 C16 1.413(4) yes
C15 C22 1.447(4) yes
C16 C17 1.409(4) yes
C16 N19 1.399(4) yes
C17 C18 1.379(5) yes
C17 H171 1.058 no
C18 H181 0.976 no
N19 C20 1.301(4) yes
C20 C21 1.431(4) yes
C20 H201 0.918 no
C21 C22 1.414(4) yes
C21 C26 1.415(5) yes
C22 C23 1.412(4) yes
C23 C24 1.383(5) yes
C23 H231 0.994 no
C24 C25 1.400(5) yes
C24 H241 1.128 no
C25 C26 1.369(5) yes
C25 H251 0.942 no
C26 H261 0.954 no

loop_
_cod_related_entry_id
_cod_related_entry_database
_cod_related_entry_code
1 ChemSpider 30661333
